data_4125101
loop_
_publ_author_name
'Kim, Byoungmoo'
'Chinn, Alex J.'
'Fandrick, Daniel R.'
'Senanayake, Chris H.'
'Singer, Robert A.'
'Miller, Scott J.'

_publ_section_title
;
 Distal Stereocontrol Using Guanidinylated Peptides as Multifunctional
 Ligands: Desymmetrization of Diarylmethanes via Ullman Cross-Coupling.
;
_journal_issue 25
_journal_name_full 'Journal of the American Chemical Society'
_journal_page_first 7939
_journal_page_last 7945
_journal_paper_doi 10.1021/jacs.6b03444
_journal_volume 138
_journal_year 2016
_chemical_absolute_configuration unk
_chemical_formula_moiety 'C10 H21 N3 O2, H2 O'
_chemical_formula_sum 'C10 H23 N3 O3'
_chemical_formula_weight 233.31
_chemical_name_systematic
; 
 ? 
;
_space_group_crystal_system orthorhombic
_space_group_IT_number 19
_space_group_name_Hall 'P 2ac 2ab'
_space_group_name_H-M_alt 'P 21 21 21'
_symmetry_space_group_name_Hall 'P 2ac 2ab'
_symmetry_space_group_name_H-M 'P 21 21 21'
_atom_sites_solution_hydrogens mixed
_atom_sites_solution_primary direct
_atom_sites_solution_secondary difmap
_audit_creation_method SHELXL-2013
_cell_angle_alpha 90
_cell_angle_beta 90
_cell_angle_gamma 90
_cell_formula_units_Z 4
_cell_length_a 8.1091(11)
_cell_length_b 9.7730(13)
_cell_length_c 16.327(2)
_cell_measurement_reflns_used 20135
_cell_measurement_temperature 223(2)
_cell_measurement_theta_max 27.6
_cell_measurement_theta_min 3.3
_cell_volume 1293.9(3)
_computing_cell_refinement 'CrystalClear-SM Expert 2.0 r15 (Rigaku, 2011)'
_computing_data_collection 'CrystalClear-SM Expert 2.0 r15 (Rigaku, 2011)'
_computing_data_reduction 'CrystalClear-SM Expert 2.0 r15 (Rigaku, 2011)'
_computing_molecular_graphics
;
Dolomanov, O.V.; Bourhis, L.J.; Gildea, R.J.; Howard, J.A.K.; Puschmann, H., 
OLEX2: A complete structure solution, refinement and analysis program
(2009). J. Appl. Cryst., 42, 339-341.
;
_computing_publication_material 'SHELXL-97 (Sheldrick, 2008)'
_computing_structure_refinement 'SHELXL-2013 (Sheldrick, 2013)'
_computing_structure_solution 'SHELXS-97 (Sheldrick, 2008)'
_diffrn_ambient_temperature 223(2)
_diffrn_detector_area_resol_mean 6.8
_diffrn_measured_fraction_theta_full 0.996
_diffrn_measured_fraction_theta_max 0.998
_diffrn_measurement_device_type 'Rigaku Mercury275R CCD'
_diffrn_measurement_method \w
_diffrn_radiation_type MoK\a
_diffrn_radiation_wavelength 0.71075
_diffrn_reflns_av_R_equivalents 0.0366
_diffrn_reflns_av_unetI/netI 0.0209
_diffrn_reflns_Laue_measured_fraction_full 0.996
_diffrn_reflns_Laue_measured_fraction_max 0.998
_diffrn_reflns_limit_h_max 10
_diffrn_reflns_limit_h_min -10
_diffrn_reflns_limit_k_max 12
_diffrn_reflns_limit_k_min -12
_diffrn_reflns_limit_l_max 21
_diffrn_reflns_limit_l_min -21
_diffrn_reflns_number 21829
_diffrn_reflns_point_group_measured_fraction_full 0.998
_diffrn_reflns_point_group_measured_fraction_max 0.999
_diffrn_reflns_theta_full 25.242
_diffrn_reflns_theta_max 27.477
_diffrn_reflns_theta_min 3.252
_diffrn_source 'Sealed Tube'
_exptl_absorpt_coefficient_mu 0.088
_exptl_absorpt_correction_T_max 0.978
_exptl_absorpt_correction_T_min 0.893
_exptl_absorpt_correction_type multi-scan
_exptl_absorpt_process_details 'Jacobson, R. (1998) Private Communication'
_exptl_crystal_colour Colorless
_exptl_crystal_density_diffrn 1.198
_exptl_crystal_density_method 'not measured'
_exptl_crystal_description Prism
_exptl_crystal_F_000 512
_exptl_crystal_size_max 0.430
_exptl_crystal_size_mid 0.250
_exptl_crystal_size_min 0.250
_refine_diff_density_max 0.173
_refine_diff_density_min -0.131
_refine_diff_density_rms 0.032
_refine_ls_abs_structure_details
; 
 Flack x determined using 1035 quotients [(I+)-(I-)]/[(I+)+(I-)] 
 (Parsons and Flack (2004), Acta Cryst. A60, s61). 
;
_refine_ls_abs_structure_Flack -0.5(3)
_refine_ls_extinction_method none
_refine_ls_goodness_of_fit_ref 1.167
_refine_ls_hydrogen_treatment mixed
_refine_ls_matrix_type full
_refine_ls_number_parameters 163
_refine_ls_number_reflns 2969
_refine_ls_number_restraints 0
_refine_ls_restrained_S_all 1.167
_refine_ls_R_factor_all 0.0503
_refine_ls_R_factor_gt 0.0439
_refine_ls_shift/su_max 0.000
_refine_ls_shift/su_mean 0.000
_refine_ls_structure_factor_coef Fsqd
_refine_ls_weighting_details 'w=1/[\s^2^(Fo^2^)+(0.0340P)^2^+0.2128P] where P=(Fo^2^+2Fc^2^)/3'
_refine_ls_weighting_scheme calc
_refine_ls_wR_factor_gt 0.0859
_refine_ls_wR_factor_ref 0.0881
_reflns_Friedel_coverage 0.729
_reflns_Friedel_fraction_full 1.000
_reflns_Friedel_fraction_max 1.000
_reflns_number_gt 2723
_reflns_number_total 2969
_reflns_threshold_expression 'I > 2\s(I)'
_cod_data_source_file ja6b03444_si_005.cif
_cod_data_source_block mini-14067
_cod_depositor_comments 'Adding full bibliography for 4125098--4125102.cif.'
_cod_original_cell_volume 1294.0(3)
_cod_database_code 4125101
_shelx_space_group_comment
; 
The symmetry employed for this shelxl refinement is uniquely defined 
by the following loop, which should always be used as a source of 
symmetry information in preference to the above space-group names. 
They are only intended as comments. 
;
_shelx_estimated_absorpt_t_min 0.963
_shelx_estimated_absorpt_t_max 0.978
_shelxl_version_number 2013-3

loop_
_space_group_symop_operation_xyz
'x, y, z'
'-x+1/2, -y, z+1/2'
'-x, y+1/2, -z+1/2'
'x+1/2, -y+1/2, -z'

loop_
_atom_site_label
_atom_site_type_symbol
_atom_site_fract_x
_atom_site_fract_y
_atom_site_fract_z
_atom_site_U_iso_or_equiv
_atom_site_adp_type
_atom_site_occupancy
_atom_site_site_symmetry_order
_atom_site_calc_flag
_atom_site_refinement_flags_posn
_atom_site_refinement_flags_adp
O1 O 0.6560(2) 0.30023(19) 0.22948(11) 0.0485(5) Uani 1 1 d . .
O2 O 0.5959(2) 0.46113(16) 0.32049(10) 0.0407(4) Uani 1 1 d . .
N1 N 0.3197(2) 0.21488(18) 0.25594(10) 0.0254(4) Uani 1 1 d . .
H1 H 0.349(3) 0.141(2) 0.2295(13) 0.028(6) Uiso 1 1 d . .
N2 N 0.1727(2) 0.28249(19) 0.14176(11) 0.0300(4) Uani 1 1 d . .
N3 N 0.1149(2) 0.38106(19) 0.26691(11) 0.0304(4) Uani 1 1 d . .
C1 C 0.5739(3) 0.3479(2) 0.28627(12) 0.0287(4) Uani 1 1 d . .
C2 C 0.4318(2) 0.2594(2) 0.32161(12) 0.0249(4) Uani 1 1 d . .
H2 H 0.3684 0.3157 0.3610 0.030 Uiso 1 1 calc R U
C3 C 0.2034(2) 0.2932(2) 0.22208(12) 0.0245(4) Uani 1 1 d . .
C4 C 0.2964(3) 0.2347(3) 0.08375(14) 0.0419(6) Uani 1 1 d . .
H4A H 0.4056 0.2545 0.1049 0.063 Uiso 1 1 calc R U
H4B H 0.2814 0.2809 0.0317 0.063 Uiso 1 1 calc R U
H4C H 0.2847 0.1368 0.0760 0.063 Uiso 1 1 calc R U
C5 C 0.0072(3) 0.2976(3) 0.10745(15) 0.0408(6) Uani 1 1 d . .
H5A H -0.0712 0.3123 0.1514 0.061 Uiso 1 1 calc R U
H5B H -0.0221 0.2152 0.0777 0.061 Uiso 1 1 calc R U
H5C H 0.0052 0.3753 0.0705 0.061 Uiso 1 1 calc R U
C6 C 0.0568(3) 0.5113(3) 0.23399(16) 0.0459(6) Uani 1 1 d . .
H6A H 0.1003 0.5239 0.1792 0.069 Uiso 1 1 calc R U
H6B H 0.0944 0.5854 0.2689 0.069 Uiso 1 1 calc R U
H6C H -0.0627 0.5112 0.2321 0.069 Uiso 1 1 calc R U
C7 C 0.0635(3) 0.3526(3) 0.35047(14) 0.0397(5) Uani 1 1 d . .
H7A H -0.0549 0.3649 0.3551 0.059 Uiso 1 1 calc R U
H7B H 0.1191 0.4148 0.3876 0.059 Uiso 1 1 calc R U
H7C H 0.0918 0.2590 0.3645 0.059 Uiso 1 1 calc R U
C8 C 0.5001(3) 0.1337(2) 0.36709(13) 0.0294(5) Uani 1 1 d . .
H8 H 0.5516 0.0722 0.3262 0.035 Uiso 1 1 calc R U
C9 C 0.6320(3) 0.1766(3) 0.42780(15) 0.0469(7) Uani 1 1 d . .
H9A H 0.7223 0.2200 0.3988 0.070 Uiso 1 1 calc R U
H9B H 0.6725 0.0966 0.4566 0.070 Uiso 1 1 calc R U
H9C H 0.5854 0.2406 0.4669 0.070 Uiso 1 1 calc R U
C10 C 0.3646(3) 0.0548(3) 0.41043(16) 0.0428(6) Uani 1 1 d . .
H10A H 0.3112 0.1138 0.4502 0.064 Uiso 1 1 calc R U
H10B H 0.4119 -0.0237 0.4382 0.064 Uiso 1 1 calc R U
H10C H 0.2840 0.0239 0.3706 0.064 Uiso 1 1 calc R U
O3 O 0.6672(3) 0.1008(2) 0.10310(14) 0.0530(5) Uani 1 1 d . .
H3A H 0.669(5) 0.162(4) 0.140(2) 0.075(12) Uiso 1 1 d . .
H3B H 0.592(5) 0.052(3) 0.120(2) 0.064(11) Uiso 1 1 d . .

loop_
_atom_site_aniso_label
_atom_site_aniso_U_11
_atom_site_aniso_U_22
_atom_site_aniso_U_33
_atom_site_aniso_U_23
_atom_site_aniso_U_13
_atom_site_aniso_U_12
O1 0.0434(9) 0.0522(11) 0.0497(10) -0.0073(9) 0.0192(8) -0.0096(8)
O2 0.0462(10) 0.0287(8) 0.0474(9) 0.0007(7) 0.0019(8) -0.0114(7)
N1 0.0254(8) 0.0239(8) 0.0271(8) -0.0034(7) -0.0029(7) 0.0013(7)
N2 0.0255(8) 0.0367(10) 0.0279(9) 0.0008(8) -0.0011(7) 0.0047(8)
N3 0.0262(8) 0.0338(9) 0.0313(9) -0.0020(8) -0.0005(7) 0.0063(7)
C1 0.0274(10) 0.0302(11) 0.0285(10) 0.0069(9) -0.0028(9) -0.0022(9)
C2 0.0228(9) 0.0277(10) 0.0243(9) -0.0013(8) -0.0014(8) -0.0004(8)
C3 0.0198(9) 0.0251(10) 0.0285(10) 0.0027(8) 0.0007(8) -0.0035(8)
C4 0.0409(13) 0.0566(16) 0.0281(11) 0.0036(11) 0.0049(10) 0.0141(12)
C5 0.0298(11) 0.0548(15) 0.0376(12) 0.0012(11) -0.0103(10) 0.0001(11)
C6 0.0456(14) 0.0358(13) 0.0562(16) -0.0071(12) -0.0089(13) 0.0158(11)
C7 0.0306(11) 0.0520(15) 0.0363(12) -0.0084(11) 0.0093(10) 0.0002(11)
C8 0.0303(10) 0.0292(11) 0.0287(10) 0.0038(9) -0.0009(9) 0.0004(9)
C9 0.0465(14) 0.0538(16) 0.0405(13) 0.0128(12) -0.0161(12) -0.0075(12)
C10 0.0455(14) 0.0377(13) 0.0451(14) 0.0116(11) -0.0002(12) -0.0062(11)
O3 0.0435(11) 0.0545(12) 0.0610(14) 0.0062(11) 0.0087(10) 0.0050(10)

loop_
_atom_type_symbol
_atom_type_description
_atom_type_scat_dispersion_real
_atom_type_scat_dispersion_imag
_atom_type_scat_source
C C 0.0033 0.0016 'International Tables Vol C Tables 4.2.6.8 and 6.1.1.4'
H H 0.0000 0.0000 'International Tables Vol C Tables 4.2.6.8 and 6.1.1.4'
N N 0.0061 0.0033 'International Tables Vol C Tables 4.2.6.8 and 6.1.1.4'
O O 0.0106 0.0060 'International Tables Vol C Tables 4.2.6.8 and 6.1.1.4'

loop_
_geom_angle_atom_site_label_1
_geom_angle_atom_site_label_2
_geom_angle_atom_site_label_3
_geom_angle
C3 N1 C2 124.66(18)
C3 N1 H1 117.4(15)
C2 N1 H1 116.0(15)
C3 N2 C4 122.25(18)
C3 N2 C5 122.58(18)
C4 N2 C5 114.55(18)
C3 N3 C7 123.0(2)
C3 N3 C6 122.12(19)
C7 N3 C6 114.83(19)
O1 C1 O2 126.4(2)
O1 C1 C2 118.03(18)
O2 C1 C2 115.59(18)
N1 C2 C8 109.76(16)
N1 C2 C1 110.64(16)
C8 C2 C1 110.90(16)
N1 C2 H2 108.5
C8 C2 H2 108.5
C1 C2 H2 108.5
N1 C3 N3 121.39(18)
N1 C3 N2 119.50(18)
N3 C3 N2 119.10(18)
N2 C4 H4A 109.5
N2 C4 H4B 109.5
H4A C4 H4B 109.5
N2 C4 H4C 109.5
H4A C4 H4C 109.5
H4B C4 H4C 109.5
N2 C5 H5A 109.5
N2 C5 H5B 109.5
H5A C5 H5B 109.5
N2 C5 H5C 109.5
H5A C5 H5C 109.5
H5B C5 H5C 109.5
N3 C6 H6A 109.5
N3 C6 H6B 109.5
H6A C6 H6B 109.5
N3 C6 H6C 109.5
H6A C6 H6C 109.5
H6B C6 H6C 109.5
N3 C7 H7A 109.5
N3 C7 H7B 109.5
H7A C7 H7B 109.5
N3 C7 H7C 109.5
H7A C7 H7C 109.5
H7B C7 H7C 109.5
C9 C8 C10 110.25(19)
C9 C8 C2 110.40(18)
C10 C8 C2 111.69(18)
C9 C8 H8 108.1
C10 C8 H8 108.1
C2 C8 H8 108.1
C8 C9 H9A 109.5
C8 C9 H9B 109.5
H9A C9 H9B 109.5
C8 C9 H9C 109.5
H9A C9 H9C 109.5
H9B C9 H9C 109.5
C8 C10 H10A 109.5
C8 C10 H10B 109.5
H10A C10 H10B 109.5
C8 C10 H10C 109.5
H10A C10 H10C 109.5
H10B C10 H10C 109.5
H3A O3 H3B 100(3)

loop_
_geom_bond_atom_site_label_1
_geom_bond_atom_site_label_2
_geom_bond_distance
O1 C1 1.233(3)
O2 C1 1.252(3)
N1 C3 1.334(3)
N1 C2 1.471(3)
N1 H1 0.87(2)
N2 C3 1.339(3)
N2 C4 1.457(3)
N2 C5 1.461(3)
N3 C3 1.337(3)
N3 C7 1.454(3)
N3 C6 1.460(3)
C1 C2 1.552(3)
C2 C8 1.539(3)
C2 H2 0.9900
C4 H4A 0.9700
C4 H4B 0.9700
C4 H4C 0.9700
C5 H5A 0.9700
C5 H5B 0.9700
C5 H5C 0.9700
C6 H6A 0.9700
C6 H6B 0.9700
C6 H6C 0.9700
C7 H7A 0.9700
C7 H7B 0.9700
C7 H7C 0.9700
C8 C9 1.517(3)
C8 C10 1.518(3)
C8 H8 0.9900
C9 H9A 0.9700
C9 H9B 0.9700
C9 H9C 0.9700
C10 H10A 0.9700
C10 H10B 0.9700
C10 H10C 0.9700
O3 H3A 0.85(4)
O3 H3B 0.82(4)

loop_
_geom_hbond_atom_site_label_D
_geom_hbond_atom_site_label_H
_geom_hbond_atom_site_label_A
_geom_hbond_distance_DH
_geom_hbond_distance_HA
_geom_hbond_distance_DA
_geom_hbond_angle_DHA
_geom_hbond_site_symmetry_A
O3 H3A O1 0.85(4) 1.99(4) 2.840(3) 176(4) .
O3 H3B O2 0.82(4) 2.01(4) 2.823(3) 168(3) 3_645
N1 H1 O2 0.87(2) 1.99(3) 2.859(2) 174(2) 3_645

loop_
_geom_torsion_atom_site_label_1
_geom_torsion_atom_site_label_2
_geom_torsion_atom_site_label_3
_geom_torsion_atom_site_label_4
_geom_torsion
C3 N1 C2 C8 158.48(18)
C3 N1 C2 C1 -78.8(2)
O1 C1 C2 N1 -53.4(2)
O2 C1 C2 N1 128.2(2)
O1 C1 C2 C8 68.6(2)
O2 C1 C2 C8 -109.8(2)
C2 N1 C3 N3 -38.0(3)
C2 N1 C3 N2 143.0(2)
C7 N3 C3 N1 -35.9(3)
C6 N3 C3 N1 146.6(2)
C7 N3 C3 N2 143.1(2)
C6 N3 C3 N2 -34.3(3)
C4 N2 C3 N1 -25.5(3)
C5 N2 C3 N1 144.9(2)
C4 N2 C3 N3 155.4(2)
C5 N2 C3 N3 -34.1(3)
N1 C2 C8 C9 172.90(18)
C1 C2 C8 C9 50.4(2)
N1 C2 C8 C10 -64.0(2)
C1 C2 C8 C10 173.41(19)
